data_1548785
loop_
_publ_author_name
'Xu, Hong-Kang'
'Kong, Lin'
'Li, Fei'

_publ_section_title
;
 (<i>E</i>)-3-[4-(Benzo[<i>d</i>]oxazol-2-yl)styryl]-1-methylpyridin-1-ium
 hexafluoridophosphate
;
_journal_issue 12
_journal_name_full IUCrData
_journal_page_first x171735
_journal_paper_doi 10.1107/S2414314617017357
_journal_volume 2
_journal_year 2017
_chemical_formula_iupac 'C21 H17 N2 O +, P F6 -'
_chemical_formula_moiety 'C21 H17 N2 O +, P F6 -'
_chemical_formula_sum 'C21 H17 F6 N2 O P'
_chemical_formula_weight 458.33
_chemical_name_systematic
;
(<i>E</i>)-3-[4-(Benzo[<i>d</i>]oxazol-2-yl)styryl]-1-methylpyridin-1-ium
hexafluoridophosphate
;
_space_group_crystal_system triclinic
_space_group_IT_number 2
_space_group_name_Hall '-P 1'
_space_group_name_H-M_alt 'P -1'
_symmetry_space_group_name_Hall '-P 1'
_symmetry_space_group_name_H-M 'P -1'
_atom_sites_solution_hydrogens geom
_audit_creation_method SHELXL-2014
_cell_angle_alpha 85.032(3)
_cell_angle_beta 85.188(3)
_cell_angle_gamma 65.893(3)
_cell_formula_units_Z 2
_cell_length_a 6.717(2)
_cell_length_b 8.155(3)
_cell_length_c 19.936(6)
_cell_measurement_reflns_used 4838
_cell_measurement_temperature 296(2)
_cell_measurement_theta_max 26.97
_cell_measurement_theta_min 2.74
_cell_volume 991.6(6)
_computing_cell_refinement
;
SAINT (Bruker, 2001)
;
_computing_data_collection
;
SMART (Bruker, 2001)
;
_computing_data_reduction
;
SAINT (Bruker, 2001)
;
_computing_molecular_graphics
;
SHELXTL (Sheldrick, 2008)
;
_computing_publication_material
;
SHELXTL (Sheldrick, 2008)
;
_computing_structure_refinement
;
SHELXL2014 (Sheldrick, 2015)
;
_computing_structure_solution
;
SHELXTL (Sheldrick, 2008)
;
_diffrn_ambient_temperature 296(2)
_diffrn_measured_fraction_theta_full 0.987
_diffrn_measured_fraction_theta_max 0.965
_diffrn_measurement_device_type 'Bruker SMART 1000'
_diffrn_measurement_method 'phi and omega scans'
_diffrn_radiation_type MoK\a
_diffrn_radiation_wavelength 0.71073
_diffrn_reflns_av_R_equivalents 0.0229
_diffrn_reflns_limit_h_max 7
_diffrn_reflns_limit_h_min -7
_diffrn_reflns_limit_k_max 9
_diffrn_reflns_limit_k_min -9
_diffrn_reflns_limit_l_max 23
_diffrn_reflns_limit_l_min -23
_diffrn_reflns_number 7021
_diffrn_reflns_theta_full 25.242
_diffrn_reflns_theta_max 25.000
_diffrn_reflns_theta_min 2.054
_exptl_absorpt_coefficient_mu 0.210
_exptl_absorpt_correction_type none
_exptl_crystal_colour yellow
_exptl_crystal_density_diffrn 1.535
_exptl_crystal_density_method 'not measured'
_exptl_crystal_description block
_exptl_crystal_F_000 468
_exptl_crystal_size_max 0.25
_exptl_crystal_size_mid 0.2
_exptl_crystal_size_min 0.18
_refine_diff_density_max 0.686
_refine_diff_density_min -0.592
_refine_ls_extinction_method none
_refine_ls_goodness_of_fit_ref 1.078
_refine_ls_hydrogen_treatment constr
_refine_ls_matrix_type full
_refine_ls_number_parameters 281
_refine_ls_number_reflns 3442
_refine_ls_number_restraints 0
_refine_ls_restrained_S_all 1.078
_refine_ls_R_factor_all 0.0856
_refine_ls_R_factor_gt 0.0802
_refine_ls_shift/su_max 0.000
_refine_ls_shift/su_mean 0.000
_refine_ls_structure_factor_coef Fsqd
_refine_ls_weighting_details 'w=1/[\s^2^(Fo^2^)+(0.1562P)^2^+0.6275P] where P=(Fo^2^+2Fc^2^)/3'
_refine_ls_weighting_scheme calc
_refine_ls_wR_factor_gt 0.2401
_refine_ls_wR_factor_ref 0.2463
_reflns_number_gt 3035
_reflns_number_total 3442
_reflns_threshold_expression 'I > 2\s(I)'
_cod_data_source_file xu4032sup1.cif
_cod_data_source_block I
_cod_original_cell_volume 991.6(5)
_cod_database_code 1548785
_shelx_space_group_comment
;
The symmetry employed for this shelxl refinement is uniquely defined
by the following loop, which should always be used as a source of
symmetry information in preference to the above space-group names.
They are only intended as comments.
;
_shelxl_version_number 2.014

loop_
_symmetry_equiv_pos_as_xyz
'x, y, z'
'-x, -y, -z'

loop_
_atom_site_type_symbol
_atom_site_label
_atom_site_fract_x
_atom_site_fract_y
_atom_site_fract_z
_atom_site_U_iso_or_equiv
_atom_site_adp_type
_atom_site_calc_flag
_atom_site_occupancy
P P1 0.69074(14) 0.22595(11) 0.11548(4) 0.0542(4) Uani d 1
F F2 0.7984(6) 0.0467(4) 0.15891(17) 0.1251(13) Uani d 1
F F6 0.4733(6) 0.1997(5) 0.1158(3) 0.181(2) Uani d 1
F F1 0.6114(8) 0.3458(6) 0.1756(2) 0.1692(19) Uani d 1
F F3 0.9069(5) 0.2535(4) 0.1129(3) 0.1514(17) Uani d 1
F F4 0.7680(10) 0.1089(6) 0.05329(19) 0.179(2) Uani d 1
F F5 0.5907(7) 0.4022(5) 0.0697(2) 0.1567(17) Uani d 1
O O1 0.2734(4) 0.8061(3) 0.46644(12) 0.0638(7) Uani d 1
C C9 0.4846(5) 0.7808(4) 0.47330(17) 0.0572(8) Uani d 1
C C17 1.3454(6) 0.2823(4) 0.82449(18) 0.0585(8) Uani d 1
H H17 1.4452 0.2606 0.7876 0.070 Uiso calc 1
C C7 0.5824(5) 0.6955(4) 0.53677(17) 0.0556(8) Uani d 1
N N1 1.4199(5) 0.2301(4) 0.88659(15) 0.0620(8) Uani d 1
N N2 0.5754(4) 0.8382(4) 0.42255(14) 0.0596(7) Uani d 1
C C5 0.2272(5) 0.8911(5) 0.40320(17) 0.0582(8) Uani d 1
C C16 1.1258(5) 0.3669(4) 0.81385(17) 0.0560(8) Uani d 1
C C6 0.4113(5) 0.9123(5) 0.37623(17) 0.0577(8) Uani d 1
C C14 0.8545(6) 0.4733(5) 0.72631(19) 0.0648(9) Uani d 1
H H14 0.7538 0.4660 0.7601 0.078 Uiso calc 1
C C12 0.7684(5) 0.5421(5) 0.65957(18) 0.0594(8) Uani d 1
C C15 1.0544(6) 0.4212(5) 0.74411(18) 0.0622(9) Uani d 1
H H15 1.1603 0.4179 0.7104 0.075 Uiso calc 1
C C13 0.8911(5) 0.5823(5) 0.60598(19) 0.0657(9) Uani d 1
H H13 1.0376 0.5565 0.6109 0.079 Uiso calc 1
C C21 0.9837(6) 0.3997(5) 0.87051(19) 0.0660(9) Uani d 1
H H21 0.8341 0.4599 0.8658 0.079 Uiso calc 1
C C19 1.2841(7) 0.2591(5) 0.9406(2) 0.0721(10) Uani d 1
H H19 1.3389 0.2221 0.9832 0.086 Uiso calc 1
C C8 0.7991(5) 0.6594(5) 0.54604(18) 0.0632(9) Uani d 1
H H8 0.8829 0.6877 0.5112 0.076 Uiso calc 1
C C10 0.4596(6) 0.6525(6) 0.5896(2) 0.0704(10) Uani d 1
H H10 0.3148 0.6738 0.5841 0.084 Uiso calc 1
C C18 1.6587(7) 0.1359(7) 0.8941(3) 0.0868(13) Uani d 1
H H18A 1.6944 0.0118 0.9079 0.130 Uiso calc 1
H H18B 1.7015 0.1913 0.9275 0.130 Uiso calc 1
H H18C 1.7347 0.1435 0.8518 0.130 Uiso calc 1
C C1 0.4092(7) 0.9970(5) 0.31239(19) 0.0694(9) Uani d 1
H H1 0.5319 1.0120 0.2929 0.083 Uiso calc 1
C C11 0.5524(6) 0.5786(6) 0.6501(2) 0.0739(11) Uani d 1
H H11 0.4679 0.5526 0.6853 0.089 Uiso calc 1
C C2 0.2198(7) 1.0570(5) 0.2796(2) 0.0743(10) Uani d 1
H H2 0.2129 1.1162 0.2372 0.089 Uiso calc 1
C C20 1.0635(7) 0.3432(5) 0.9341(2) 0.0751(10) Uani d 1
H H20 0.9680 0.3623 0.9720 0.090 Uiso calc 1
C C3 0.0344(7) 1.0318(6) 0.3080(2) 0.0779(11) Uani d 1
H H3 -0.0908 1.0731 0.2837 0.093 Uiso calc 1
C C4 0.0342(6) 0.9480(6) 0.3705(2) 0.0753(11) Uani d 1
H H4 -0.0871 0.9305 0.3898 0.090 Uiso calc 1

loop_
_atom_site_aniso_label
_atom_site_aniso_U_11
_atom_site_aniso_U_22
_atom_site_aniso_U_33
_atom_site_aniso_U_12
_atom_site_aniso_U_13
_atom_site_aniso_U_23
P1 0.0594(6) 0.0470(5) 0.0577(6) -0.0233(4) -0.0063(4) 0.0006(4)
F2 0.175(3) 0.086(2) 0.124(2) -0.062(2) -0.068(2) 0.0443(18)
F6 0.094(2) 0.118(3) 0.355(7) -0.066(2) -0.030(3) -0.001(4)
F1 0.225(5) 0.161(4) 0.140(3) -0.095(3) 0.068(3) -0.092(3)
F3 0.0738(19) 0.096(2) 0.289(5) -0.0416(16) -0.003(2) -0.006(3)
F4 0.309(6) 0.121(3) 0.097(2) -0.070(3) -0.006(3) -0.041(2)
F5 0.183(4) 0.086(2) 0.201(4) -0.054(2) -0.087(3) 0.070(3)
O1 0.0502(12) 0.0778(16) 0.0629(14) -0.0259(11) -0.0069(10) 0.0024(12)
C9 0.0510(17) 0.0540(18) 0.063(2) -0.0165(14) -0.0066(14) -0.0074(15)
C17 0.064(2) 0.0539(18) 0.0607(19) -0.0261(15) -0.0076(15) -0.0032(14)
C7 0.0501(17) 0.0540(17) 0.0595(18) -0.0172(14) -0.0041(14) -0.0053(14)
N1 0.0731(18) 0.0532(15) 0.0662(18) -0.0300(14) -0.0190(14) 0.0016(13)
N2 0.0476(14) 0.0661(17) 0.0614(16) -0.0193(12) -0.0034(12) -0.0017(13)
C5 0.0534(18) 0.0600(19) 0.0589(18) -0.0199(14) -0.0078(14) -0.0027(15)
C16 0.0625(19) 0.0443(16) 0.0629(19) -0.0225(14) -0.0075(15) -0.0032(13)
C6 0.0541(18) 0.0572(18) 0.0595(18) -0.0186(14) -0.0042(14) -0.0103(14)
C14 0.064(2) 0.067(2) 0.063(2) -0.0269(17) -0.0055(16) -0.0005(16)
C12 0.0570(19) 0.0549(18) 0.0617(19) -0.0178(15) -0.0045(15) -0.0024(15)
C15 0.0570(19) 0.0601(19) 0.064(2) -0.0180(15) -0.0034(15) -0.0024(16)
C13 0.0455(17) 0.079(2) 0.068(2) -0.0208(16) -0.0079(15) 0.0000(18)
C21 0.068(2) 0.0565(19) 0.073(2) -0.0241(16) -0.0030(17) -0.0057(16)
C19 0.099(3) 0.065(2) 0.062(2) -0.042(2) -0.011(2) -0.0015(17)
C8 0.0476(17) 0.076(2) 0.0596(19) -0.0200(16) 0.0023(14) -0.0029(16)
C10 0.0505(18) 0.088(3) 0.076(2) -0.0326(18) -0.0084(16) 0.011(2)
C18 0.073(3) 0.091(3) 0.100(3) -0.034(2) -0.035(2) 0.008(2)
C1 0.073(2) 0.071(2) 0.062(2) -0.0281(18) -0.0005(17) -0.0038(17)
C11 0.062(2) 0.093(3) 0.072(2) -0.040(2) -0.0065(17) 0.015(2)
C2 0.087(3) 0.070(2) 0.059(2) -0.023(2) -0.0120(18) -0.0027(17)
C20 0.093(3) 0.069(2) 0.068(2) -0.039(2) 0.009(2) -0.0106(18)
C3 0.070(2) 0.089(3) 0.069(2) -0.023(2) -0.0232(19) -0.003(2)
C4 0.055(2) 0.090(3) 0.079(3) -0.0261(19) -0.0131(17) -0.002(2)

loop_
_atom_type_symbol
_atom_type_description
_atom_type_scat_dispersion_real
_atom_type_scat_dispersion_imag
_atom_type_scat_source
C C 0.0033 0.0016 'International Tables Vol C Tables 4.2.6.8 and 6.1.1.4'
H H 0.0000 0.0000 'International Tables Vol C Tables 4.2.6.8 and 6.1.1.4'
N N 0.0061 0.0033 'International Tables Vol C Tables 4.2.6.8 and 6.1.1.4'
O O 0.0106 0.0060 'International Tables Vol C Tables 4.2.6.8 and 6.1.1.4'
F F 0.0171 0.0103 'International Tables Vol C Tables 4.2.6.8 and 6.1.1.4'
P P 0.1023 0.0942 'International Tables Vol C Tables 4.2.6.8 and 6.1.1.4'

loop_
_geom_angle_atom_site_label_1
_geom_angle_atom_site_label_2
_geom_angle_atom_site_label_3
_geom_angle
F1 P1 F4 178.5(3)
F1 P1 F3 88.0(3)
F4 P1 F3 92.1(3)
F1 P1 F6 93.1(3)
F4 P1 F6 86.8(3)
F3 P1 F6 178.3(3)
F1 P1 F2 95.1(3)
F4 P1 F2 86.4(2)
F3 P1 F2 90.0(2)
F6 P1 F2 91.2(2)
F1 P1 F5 86.8(3)
F4 P1 F5 91.7(3)
F3 P1 F5 88.7(2)
F6 P1 F5 90.1(2)
F2 P1 F5 177.6(2)
C9 O1 C5 103.8(3)
N2 C9 O1 115.6(3)
N2 C9 C7 127.0(3)
O1 C9 C7 117.4(3)
N1 C17 C16 121.9(3)
N1 C17 H17 119.0
C16 C17 H17 119.0
C8 C7 C10 118.7(3)
C8 C7 C9 120.4(3)
C10 C7 C9 120.9(3)
C19 N1 C17 121.2(3)
C19 N1 C18 119.9(3)
C17 N1 C18 119.0(3)
C9 N2 C6 104.1(3)
C6 C5 O1 107.6(3)
C6 C5 C4 124.1(4)
O1 C5 C4 128.3(3)
C17 C16 C21 116.9(3)
C17 C16 C15 119.3(3)
C21 C16 C15 123.8(3)
C5 C6 C1 119.8(3)
C5 C6 N2 108.8(3)
C1 C6 N2 131.4(3)
C15 C14 C12 128.1(4)
C15 C14 H14 115.9
C12 C14 H14 115.9
C11 C12 C13 118.1(3)
C11 C12 C14 118.9(3)
C13 C12 C14 122.9(3)
C14 C15 C16 125.0(3)
C14 C15 H15 117.5
C16 C15 H15 117.5
C8 C13 C12 121.0(3)
C8 C13 H13 119.5
C12 C13 H13 119.5
C20 C21 C16 120.3(4)
C20 C21 H21 119.8
C16 C21 H21 119.8
N1 C19 C20 120.3(4)
N1 C19 H19 119.9
C20 C19 H19 119.9
C13 C8 C7 120.7(3)
C13 C8 H8 119.6
C7 C8 H8 119.6
C11 C10 C7 120.1(3)
C11 C10 H10 120.0
C7 C10 H10 120.0
N1 C18 H18A 109.5
N1 C18 H18B 109.5
H18A C18 H18B 109.5
N1 C18 H18C 109.5
H18A C18 H18C 109.5
H18B C18 H18C 109.5
C2 C1 C6 117.2(4)
C2 C1 H1 121.4
C6 C1 H1 121.4
C10 C11 C12 121.4(3)
C10 C11 H11 119.3
C12 C11 H11 119.3
C1 C2 C3 121.9(4)
C1 C2 H2 119.1
C3 C2 H2 119.1
C19 C20 C21 119.4(4)
C19 C20 H20 120.3
C21 C20 H20 120.3
C4 C3 C2 121.6(4)
C4 C3 H3 119.2
C2 C3 H3 119.2
C3 C4 C5 115.4(4)
C3 C4 H4 122.3
C5 C4 H4 122.3

loop_
_geom_bond_atom_site_label_1
_geom_bond_atom_site_label_2
_geom_bond_distance
P1 F1 1.532(3)
P1 F4 1.552(3)
P1 F3 1.553(3)
P1 F6 1.559(3)
P1 F2 1.559(3)
P1 F5 1.561(3)
O1 C9 1.364(4)
O1 C5 1.380(4)
C9 N2 1.289(4)
C9 C7 1.460(5)
C17 N1 1.343(4)
C17 C16 1.376(5)
C17 H17 0.9300
C7 C8 1.388(5)
C7 C10 1.393(5)
N1 C19 1.323(5)
N1 C18 1.483(5)
N2 C6 1.401(4)
C5 C6 1.376(5)
C5 C4 1.385(5)
C16 C21 1.386(5)
C16 C15 1.480(5)
C6 C1 1.393(5)
C14 C15 1.303(5)
C14 C12 1.468(5)
C14 H14 0.9300
C12 C11 1.383(5)
C12 C13 1.393(5)
C15 H15 0.9300
C13 C8 1.372(5)
C13 H13 0.9300
C21 C20 1.385(6)
C21 H21 0.9300
C19 C20 1.367(6)
C19 H19 0.9300
C8 H8 0.9300
C10 C11 1.378(5)
C10 H10 0.9300
C18 H18A 0.9600
C18 H18B 0.9600
C18 H18C 0.9600
C1 C2 1.365(6)
C1 H1 0.9300
C11 H11 0.9300
C2 C3 1.408(6)
C2 H2 0.9300
C20 H20 0.9300
C3 C4 1.370(6)
C3 H3 0.9300
C4 H4 0.9300

loop_
_geom_hbond_atom_site_label_D
_geom_hbond_atom_site_label_H
_geom_hbond_atom_site_label_A
_geom_hbond_site_symmetry_A
_geom_hbond_distance_DH
_geom_hbond_distance_HA
_geom_hbond_distance_DA
_geom_hbond_angle_DHA
C18 H18A F6 2_756 0.96 2.51 3.228(7) 132

_cod_database_fobs_code 1548785
